data_7017763
loop_
_publ_author_name
'Gao, Yuanzhe'
'Xu, Yanqing'
'Cao, Yu'
'Hu, Changwen'

_publ_section_title
;
 Introducing organosilicone source into the synthetic system of
 polyoxovanadates: two novel {V15Si6O48}-based extended chains.
;
_journal_issue 2
_journal_name_full 'Dalton transactions (Cambridge, England : 2003)'
_journal_page_first 567
_journal_page_last 571
_journal_paper_doi 10.1039/c1dt11417d
_journal_volume 41
_journal_year 2012
_chemical_formula_sum 'C18 H79 Cl N12 O56 Si6 V17'
_chemical_formula_weight 2429.90
_chemical_name_systematic
;
?
;
_space_group_IT_number 15
_symmetry_cell_setting monoclinic
_symmetry_space_group_name_Hall '-C 2yc'
_symmetry_space_group_name_H-M 'C 1 2/c 1'
_atom_sites_solution_hydrogens geom
_atom_sites_solution_primary direct
_atom_sites_solution_secondary difmap
_audit_creation_method SHELXL-97
_cell_angle_alpha 90.00
_cell_angle_beta 90.9790(10)
_cell_angle_gamma 90.00
_cell_formula_units_Z 4
_cell_length_a 21.3807(9)
_cell_length_b 15.2965(7)
_cell_length_c 22.8517(10)
_cell_measurement_reflns_used 6716
_cell_measurement_temperature 296(2)
_cell_measurement_theta_max 28.27
_cell_measurement_theta_min 2.45
_cell_volume 7472.6(6)
_computing_cell_refinement 'Bruker SMART'
_computing_data_collection 'Bruker SMART'
_computing_data_reduction 'Bruker SAINT'
_computing_molecular_graphics 'Bruker SHELXTL'
_computing_publication_material 'Bruker SHELXTL'
_computing_structure_refinement 'SHELXL-97 (Sheldrick, 1997)'
_computing_structure_solution 'SHELXS-97 (Sheldrick, 1990)'
_diffrn_ambient_temperature 296(2)
_diffrn_measured_fraction_theta_full 0.993
_diffrn_measured_fraction_theta_max 0.993
_diffrn_measurement_device_type 'Bruker APEX-II CCD'
_diffrn_measurement_method 'phi and omega scans'
_diffrn_radiation_monochromator graphite
_diffrn_radiation_source 'fine-focus sealed tube'
_diffrn_radiation_type MoK\a
_diffrn_radiation_wavelength 0.71073
_diffrn_reflns_av_R_equivalents 0.0561
_diffrn_reflns_av_sigmaI/netI 0.0386
_diffrn_reflns_limit_h_max 25
_diffrn_reflns_limit_h_min -25
_diffrn_reflns_limit_k_max 17
_diffrn_reflns_limit_k_min -18
_diffrn_reflns_limit_l_max 27
_diffrn_reflns_limit_l_min -27
_diffrn_reflns_number 43102
_diffrn_reflns_theta_full 25.22
_diffrn_reflns_theta_max 25.22
_diffrn_reflns_theta_min 1.64
_exptl_absorpt_coefficient_mu 2.262
_exptl_absorpt_correction_T_max 0.780
_exptl_absorpt_correction_T_min 0.512
_exptl_absorpt_correction_type multi-scan
_exptl_absorpt_process_details sadabs
_exptl_crystal_colour brown
_exptl_crystal_density_diffrn 2.160
_exptl_crystal_density_method 'not measured'
_exptl_crystal_description sheet
_exptl_crystal_F_000 4844
_exptl_crystal_size_max 0.33
_exptl_crystal_size_mid 0.25
_exptl_crystal_size_min 0.11
_refine_diff_density_max 2.466
_refine_diff_density_min -0.860
_refine_diff_density_rms 0.163
_refine_ls_extinction_method none
_refine_ls_goodness_of_fit_ref 1.090
_refine_ls_hydrogen_treatment constr
_refine_ls_matrix_type full
_refine_ls_number_parameters 462
_refine_ls_number_reflns 6711
_refine_ls_number_restraints 13
_refine_ls_restrained_S_all 1.091
_refine_ls_R_factor_all 0.0907
_refine_ls_R_factor_gt 0.0605
_refine_ls_shift/su_max 0.000
_refine_ls_shift/su_mean 0.000
_refine_ls_structure_factor_coef Fsqd
_refine_ls_weighting_details 'calc w=1/[\s^2^(Fo^2^)+(0.0912P)^2^+98.5408P] where P=(Fo^2^+2Fc^2^)/3'
_refine_ls_weighting_scheme calc
_refine_ls_wR_factor_gt 0.1634
_refine_ls_wR_factor_ref 0.1932
_reflns_number_gt 4894
_reflns_number_total 6711
_reflns_threshold_expression >2sigma(I)
_cod_data_source_file c1dt11417d.txt
_cod_data_source_block f:\manusc~1\gaoyua~1\si-v\cdata\cdata\compou~2\1
_cod_depositor_comments
;
The following automatic conversions were performed:

'_symmetry_cell_setting' value 'Monoclinic' changed to 'monoclinic'
according to /home/saulius/struct/CIF-dictionaries/cif_core.dic
dictionary named 'cif_core.dic' version 2.4.1 from 2010-06-29.

Automatic conversion script
Id: cif_fix_values 1715 2011-07-08 13:25:40Z adriana 
;
_cod_original_sg_symbol_H-M C2/c
_cod_database_code 7017763

loop_
_symmetry_equiv_pos_as_xyz
'x, y, z'
'-x, y, -z+1/2'
'x+1/2, y+1/2, z'
'-x+1/2, y+1/2, -z+1/2'
'-x, -y, -z'
'x, -y, z-1/2'
'-x+1/2, -y+1/2, -z'
'x+1/2, -y+1/2, z-1/2'

loop_
_atom_site_label
_atom_site_type_symbol
_atom_site_fract_x
_atom_site_fract_y
_atom_site_fract_z
_atom_site_U_iso_or_equiv
_atom_site_adp_type
_atom_site_occupancy
_atom_site_symmetry_multiplicity
_atom_site_calc_flag
_atom_site_refinement_flags
_atom_site_disorder_assembly
_atom_site_disorder_group
V1 V 0.64003(5) 0.10494(8) 0.71413(5) 0.0293(3) Uani 1 1 d . . .
V2 V 0.60314(6) 0.22282(9) 0.61316(5) 0.0323(3) Uani 1 1 d . . .
V3 V 0.63998(6) 0.34471(9) 0.70269(6) 0.0348(3) Uani 1 1 d . . .
V4 V 0.50128(6) 0.35732(9) 0.60279(6) 0.0374(3) Uani 1 1 d . . .
V5 V 0.39900(6) 0.41708(9) 0.68059(6) 0.0389(3) Uani 1 1 d . . .
V6 V 0.36137(6) 0.24000(9) 0.65244(5) 0.0314(3) Uani 1 1 d . . .
V7 V 0.39895(5) 0.05173(8) 0.67370(5) 0.0302(3) Uani 1 1 d . . .
V8 V 0.5000 -0.02702(11) 0.7500 0.0298(4) Uani 1 2 d S . .
V9 V 0.38146(6) 0.11017(11) 0.45601(6) 0.0434(4) Uani 1 1 d . . .
Cl1 Cl 0.5000 0.2431(3) 0.7500 0.0929(14) Uani 1 2 d S . .
Si1 Si 0.53954(9) 0.02592(14) 0.61787(8) 0.0299(4) Uani 1 1 d . . .
Si2 Si 0.46493(9) 0.15780(15) 0.56421(8) 0.0318(5) Uani 1 1 d . . .
Si3 Si 0.53879(13) 0.50582(16) 0.69999(11) 0.0493(6) Uani 1 1 d . . .
O1 O 0.7046(2) 0.0542(4) 0.6998(2) 0.0400(13) Uani 1 1 d . . .
O2 O 0.6492(2) 0.2223(3) 0.6848(2) 0.0334(11) Uani 1 1 d . . .
O3 O 0.5885(2) 0.1006(3) 0.6397(2) 0.0308(11) Uani 1 1 d . . .
O4 O 0.6510(3) 0.2199(4) 0.5592(3) 0.0520(16) Uani 1 1 d . . .
O5 O 0.5859(2) 0.3422(3) 0.6329(2) 0.0350(12) Uani 1 1 d . . .
O6 O 0.5157(2) 0.2328(4) 0.5804(2) 0.0350(12) Uani 1 1 d . . .
O7 O 0.7036(3) 0.3913(4) 0.6836(3) 0.0533(16) Uani 1 1 d . . .
O8 O 0.5876(3) 0.4417(4) 0.7346(2) 0.0414(13) Uani 1 1 d . . .
O9 O 0.5041(3) 0.4089(5) 0.5422(3) 0.0605(18) Uani 1 1 d . . .
O10 O 0.4165(2) 0.3300(3) 0.6231(2) 0.0373(12) Uani 1 1 d . . .
O11 O 0.4867(3) 0.4488(4) 0.6630(2) 0.0419(13) Uani 1 1 d . . .
O12 O 0.3535(3) 0.4923(4) 0.6553(3) 0.0596(17) Uani 1 1 d . . .
O13 O 0.3481(2) 0.3262(3) 0.7130(2) 0.0354(12) Uani 1 1 d . . .
O14 O 0.2977(3) 0.2421(4) 0.6135(2) 0.0460(14) Uani 1 1 d . . .
O15 O 0.3517(2) 0.1447(3) 0.7062(2) 0.0328(11) Uani 1 1 d . . .
O16 O 0.4145(2) 0.1477(3) 0.6161(2) 0.0320(11) Uani 1 1 d . . .
O17 O 0.3515(3) -0.0190(4) 0.6453(3) 0.0450(14) Uani 1 1 d . . .
O18 O 0.4168(2) 0.0212(3) 0.7534(2) 0.0301(11) Uani 1 1 d . . .
O19 O 0.4871(2) 0.0075(3) 0.6666(2) 0.0301(11) Uani 1 1 d . . .
O20 O 0.5000 -0.1310(5) 0.7500 0.049(2) Uani 1 2 d S . .
O21 O 0.5041(2) 0.0652(3) 0.5603(2) 0.0331(11) Uani 1 1 d . . .
O22 O 0.5000 0.5592(6) 0.7500 0.055(2) Uani 1 2 d S . .
O23 O 0.5791(4) 0.5710(5) 0.6603(3) 0.069(2) Uani 1 1 d . . .
O24 O 0.3266(3) 0.1721(6) 0.4271(3) 0.084(3) Uani 1 1 d . . .
O25 O 0.4255(3) 0.0638(4) 0.3975(2) 0.0415(13) Uani 1 1 d . . .
O26 O 0.3515(4) 0.0331(6) 0.4954(3) 0.084(3) Uani 1 1 d . . .
O27 O 0.4314(3) 0.1782(4) 0.5021(2) 0.0415(13) Uani 1 1 d . . .
O28 O 0.7240(13) 0.197(2) 0.3942(12) 0.150(9) Uiso 0.50 1 d P . .
O29 O 0.2755(10) 0.6157(14) 0.5949(9) 0.221(8) Uiso 1 1 d . . .
N1 N 0.2789(4) -0.1252(5) 0.8129(3) 0.0526(19) Uani 1 1 d D . .
N2 N 0.3132(8) -0.4015(10) 0.7606(7) 0.133(5) Uiso 1 1 d D . .
N3 N 0.3710(6) 0.8729(8) 0.5470(5) 0.102(4) Uiso 1 1 d D . .
N4 N 0.5179(9) 0.6696(13) 0.5846(8) 0.156(6) Uiso 1 1 d D . .
N5 N 0.2357(6) 0.0691(9) 0.6326(9) 0.069(6) Uani 0.50 1 d PD . .
N5' N 0.1531(9) -0.0378(13) 0.5596(8) 0.144(6) Uiso 0.50 1 d P . .
N6 N 0.2274(7) 0.2029(11) 0.5022(7) 0.057(4) Uani 0.50 1 d PD . .
N6' N 0.1795(13) 0.0646(14) 0.4826(11) 0.212(11) Uiso 0.50 1 d P . .
C1 C 0.3277(5) -0.1578(7) 0.7752(5) 0.073(3) Uani 1 1 d D . .
H1A H 0.3642 -0.1208 0.7803 0.087 Uiso 1 1 calc R . .
H1B H 0.3135 -0.1520 0.7349 0.087 Uiso 1 1 calc R . .
C2 C 0.3474(11) -0.2519(11) 0.7855(10) 0.155(8) Uiso 1 1 d D . .
H2A H 0.3894 -0.2618 0.7715 0.186 Uiso 1 1 calc R . .
H2B H 0.3464 -0.2661 0.8268 0.186 Uiso 1 1 calc R . .
C3 C 0.3026(11) -0.3046(12) 0.7528(10) 0.159(8) Uiso 1 1 d D . .
H3A H 0.3052 -0.2902 0.7116 0.190 Uiso 1 1 calc R . .
H3B H 0.2607 -0.2901 0.7654 0.190 Uiso 1 1 calc R . .
C4' C 0.503(3) 0.738(3) 0.639(2) 0.13(2) Uiso 0.42(5) 1 d P A 1
C4 C 0.4614(12) 0.689(2) 0.6200(12) 0.107(13) Uiso 0.58(5) 1 d PD A 2
C5 C 0.418(2) 0.766(3) 0.6199(19) 0.13(2) Uiso 0.41(5) 1 d PD A 1
C5' C 0.4154(15) 0.732(2) 0.5766(16) 0.117(14) Uiso 0.59(5) 1 d P A 2
C6 C 0.4259(7) 0.8286(11) 0.5713(7) 0.106(5) Uiso 1 1 d D . .
C7 C 0.1750(9) 0.0208(15) 0.6255(9) 0.069(6) Uani 0.50 1 d PD . .
C8 C 0.1531(9) -0.0378(13) 0.5596(8) 0.144(6) Uiso 0.50 1 d PD . .
C9 C 0.1276(12) 0.0040(18) 0.5040(11) 0.188(10) Uiso 1 1 d D . .
C10 C 0.1795(13) 0.0646(14) 0.4826(11) 0.212(11) Uiso 0.50 1 d PD . .
C11 C 0.1695(5) 0.1471(7) 0.5133(5) 0.099(10) Uani 0.50 1 d PD . .
H1D H 0.2427 -0.1508 0.8114 0.119 Uiso 1 1 d R . .
H1C H 0.2725 -0.0728 0.8208 0.119 Uiso 1 1 d R . .
H2C H 0.2743 -0.4264 0.7578 0.119 Uiso 1 1 d R . .
H2D H 0.3372 -0.4506 0.7626 0.119 Uiso 1 1 d R . .
H1E H 0.2876 -0.1411 0.8492 0.119 Uiso 1 1 d R . .
H2E H 0.3051 -0.3993 0.8008 0.119 Uiso 1 1 d R . .
O31 O 0.3438(5) 0.7446(7) 0.5502(5) 0.050(3) Uiso 0.50 1 d PR . .

loop_
_atom_site_aniso_label
_atom_site_aniso_U_11
_atom_site_aniso_U_22
_atom_site_aniso_U_33
_atom_site_aniso_U_23
_atom_site_aniso_U_13
_atom_site_aniso_U_12
V1 0.0232(6) 0.0383(7) 0.0263(6) 0.0020(5) -0.0025(5) 0.0044(5)
V2 0.0291(6) 0.0451(8) 0.0226(6) 0.0040(5) -0.0014(5) 0.0012(5)
V3 0.0344(7) 0.0389(7) 0.0309(7) 0.0066(6) -0.0053(5) -0.0070(6)
V4 0.0420(7) 0.0422(8) 0.0278(7) 0.0073(6) -0.0065(5) 0.0060(6)
V5 0.0429(8) 0.0377(8) 0.0357(7) 0.0020(6) -0.0070(6) 0.0115(6)
V6 0.0278(6) 0.0409(7) 0.0253(6) -0.0034(5) -0.0082(5) 0.0090(5)
V7 0.0264(6) 0.0371(7) 0.0269(6) -0.0056(5) -0.0059(5) 0.0010(5)
V8 0.0305(9) 0.0301(9) 0.0287(9) 0.000 -0.0041(7) 0.000
V9 0.0308(7) 0.0696(10) 0.0295(7) -0.0126(7) -0.0076(5) 0.0143(7)
Cl1 0.086(3) 0.086(3) 0.107(4) 0.000 0.009(3) 0.000
Si1 0.0292(10) 0.0364(11) 0.0240(10) -0.0048(8) -0.0026(8) 0.0076(8)
Si2 0.0316(10) 0.0438(12) 0.0196(10) -0.0026(8) -0.0065(8) 0.0074(9)
Si3 0.0605(15) 0.0402(13) 0.0469(14) 0.0062(11) -0.0056(12) -0.0022(11)
O1 0.031(3) 0.045(3) 0.044(3) 0.004(3) 0.003(2) 0.009(2)
O2 0.028(3) 0.044(3) 0.028(3) 0.004(2) -0.003(2) -0.002(2)
O3 0.026(2) 0.042(3) 0.024(2) -0.001(2) -0.0031(19) 0.002(2)
O4 0.045(3) 0.077(5) 0.034(3) 0.007(3) 0.009(3) -0.004(3)
O5 0.035(3) 0.041(3) 0.029(3) 0.011(2) -0.003(2) -0.003(2)
O6 0.033(3) 0.046(3) 0.026(3) 0.000(2) -0.003(2) 0.009(2)
O7 0.049(4) 0.060(4) 0.051(4) 0.010(3) -0.002(3) -0.018(3)
O8 0.046(3) 0.040(3) 0.038(3) 0.005(2) -0.004(2) -0.005(2)
O9 0.068(4) 0.073(5) 0.039(4) 0.022(3) -0.005(3) 0.009(4)
O10 0.043(3) 0.036(3) 0.032(3) 0.001(2) -0.006(2) 0.009(2)
O11 0.045(3) 0.039(3) 0.041(3) 0.000(2) -0.005(2) 0.007(2)
O12 0.067(4) 0.054(4) 0.058(4) 0.004(3) -0.011(3) 0.021(3)
O13 0.035(3) 0.039(3) 0.032(3) -0.003(2) -0.006(2) 0.010(2)
O14 0.038(3) 0.066(4) 0.034(3) -0.003(3) -0.015(2) 0.016(3)
O15 0.032(3) 0.042(3) 0.024(3) -0.002(2) -0.005(2) 0.002(2)
O16 0.031(3) 0.042(3) 0.022(2) -0.004(2) -0.003(2) 0.006(2)
O17 0.039(3) 0.050(3) 0.046(3) -0.017(3) -0.004(3) -0.006(3)
O18 0.028(2) 0.038(3) 0.024(2) -0.003(2) -0.001(2) -0.002(2)
O19 0.029(2) 0.039(3) 0.023(2) -0.002(2) -0.003(2) 0.005(2)
O20 0.057(5) 0.034(4) 0.058(5) 0.000 -0.001(4) 0.000
O21 0.032(3) 0.045(3) 0.022(2) -0.009(2) -0.005(2) 0.009(2)
O22 0.071(6) 0.042(5) 0.053(5) 0.000 -0.006(5) 0.000
O23 0.078(5) 0.057(4) 0.072(5) 0.019(4) -0.004(4) -0.013(4)
O24 0.068(5) 0.121(7) 0.061(4) -0.043(5) -0.031(4) 0.063(5)
O25 0.043(3) 0.051(3) 0.031(3) -0.007(2) -0.003(2) 0.016(3)
O26 0.068(5) 0.121(7) 0.063(5) 0.003(5) 0.010(4) -0.036(5)
O27 0.048(3) 0.052(3) 0.024(3) -0.001(2) -0.013(2) 0.013(3)
N1 0.057(5) 0.048(4) 0.053(5) 0.010(4) -0.012(4) -0.017(4)
N5 0.028(7) 0.029(7) 0.149(18) -0.008(9) -0.056(9) -0.003(6)
N6 0.050(9) 0.067(11) 0.053(10) -0.001(8) -0.006(7) -0.006(8)
C1 0.081(8) 0.054(6) 0.084(8) 0.010(6) 0.005(6) -0.013(6)
C7 0.084(15) 0.078(15) 0.045(11) 0.008(10) 0.001(10) -0.033(12)
C11 0.17(3) 0.072(17) 0.054(14) -0.010(12) -0.007(16) 0.011(18)

loop_
_atom_type_symbol
_atom_type_description
_atom_type_scat_dispersion_real
_atom_type_scat_dispersion_imag
_atom_type_scat_source
C C 0.0033 0.0016 'International Tables Vol C Tables 4.2.6.8 and 6.1.1.4'
H H 0.0000 0.0000 'International Tables Vol C Tables 4.2.6.8 and 6.1.1.4'
N N 0.0061 0.0033 'International Tables Vol C Tables 4.2.6.8 and 6.1.1.4'
O O 0.0106 0.0060 'International Tables Vol C Tables 4.2.6.8 and 6.1.1.4'
Si Si 0.0817 0.0704 'International Tables Vol C Tables 4.2.6.8 and 6.1.1.4'
V V 0.3005 0.5294 'International Tables Vol C Tables 4.2.6.8 and 6.1.1.4'
Cl Cl 0.1484 0.1585 'International Tables Vol C Tables 4.2.6.8 and 6.1.1.4'

loop_
_geom_angle_atom_site_label_1
_geom_angle_atom_site_label_2
_geom_angle_atom_site_label_3
_geom_angle
_geom_angle_site_symmetry_1
_geom_angle_site_symmetry_3
O1 V1 O18 107.7(3) . 2_656
O1 V1 O15 106.1(3) . 2_656
O18 V1 O15 83.9(2) 2_656 2_656
O1 V1 O2 106.5(3) . .
O18 V1 O2 145.4(2) 2_656 .
O15 V1 O2 91.5(2) 2_656 .
O1 V1 O3 105.7(2) . .
O18 V1 O3 87.9(2) 2_656 .
O15 V1 O3 148.2(2) 2_656 .
O2 V1 O3 78.2(2) . .
O1 V1 V7 108.1(2) . 2_656
O18 V1 V7 42.36(14) 2_656 2_656
O15 V1 V7 42.06(15) 2_656 2_656
O2 V1 V7 128.03(16) . 2_656
O3 V1 V7 126.21(15) . 2_656
O1 V1 V2 110.1(2) . .
O18 V1 V2 122.25(15) 2_656 .
O15 V1 V2 123.52(16) 2_656 .
O2 V1 V2 37.44(15) . .
O3 V1 V2 40.73(15) . .
V7 V1 V2 141.85(5) 2_656 .
O4 V2 O2 109.4(3) . .
O4 V2 O5 109.4(3) . .
O2 V2 O5 84.3(2) . .
O4 V2 O3 108.2(3) . .
O2 V2 O3 79.3(2) . .
O5 V2 O3 142.2(2) . .
O4 V2 O6 108.4(3) . .
O2 V2 O6 142.1(2) . .
O5 V2 O6 80.4(2) . .
O3 V2 O6 92.0(2) . .
O4 V2 V3 113.1(2) . .
O2 V2 V3 41.79(16) . .
O5 V2 V3 42.72(15) . .
O3 V2 V3 115.80(14) . .
O6 V2 V3 117.35(16) . .
O4 V2 V4 115.3(2) . .
O2 V2 V4 115.86(17) . .
O5 V2 V4 39.10(15) . .
O3 V2 V4 123.32(14) . .
O6 V2 V4 41.32(16) . .
V3 V2 V4 78.51(5) . .
O4 V2 V1 113.9(2) . .
O2 V2 V1 38.14(16) . .
O5 V2 V1 115.95(15) . .
O3 V2 V1 41.21(14) . .
O6 V2 V1 124.01(16) . .
V3 V2 V1 77.19(5) . .
V4 V2 V1 130.43(5) . .
O7 V3 O2 106.5(3) . .
O7 V3 O5 106.2(3) . .
O2 V3 O5 82.5(2) . .
O7 V3 O13 103.6(3) . 2_656
O2 V3 O13 93.2(2) . 2_656
O5 V3 O13 149.8(2) . 2_656
O7 V3 O8 104.6(3) . .
O2 V3 O8 148.9(2) . .
O5 V3 O8 89.1(2) . .
O13 V3 O8 79.2(2) 2_656 .
O7 V3 V2 108.6(2) . .
O2 V3 V2 41.01(15) . .
O5 V3 V2 41.73(16) . .
O13 V3 V2 129.57(16) 2_656 .
O8 V3 V2 126.33(17) . .
O7 V3 V5 109.0(2) . 2_656
O2 V3 V5 125.05(16) . 2_656
O5 V3 V5 124.06(17) . 2_656
O13 V3 V5 38.49(16) 2_656 2_656
O8 V3 V5 40.74(16) . 2_656
V2 V3 V5 142.39(6) . 2_656
O9 V4 O10 111.5(3) . .
O9 V4 O5 108.5(3) . .
O10 V4 O5 140.0(2) . .
O9 V4 O11 105.1(3) . .
O10 V4 O11 80.1(2) . .
O5 V4 O11 89.7(2) . .
O9 V4 O6 103.9(3) . .
O10 V4 O6 90.3(2) . .
O5 V4 O6 80.2(2) . .
O11 V4 O6 151.0(2) . .
O9 V4 V5 113.8(3) . .
O10 V4 V5 38.78(16) . .
O5 V4 V5 120.95(17) . .
O11 V4 V5 41.28(17) . .
O6 V4 V5 124.23(16) . .
O9 V4 V2 111.7(3) . .
O10 V4 V2 121.14(17) . .
O5 V4 V2 38.64(16) . .
O11 V4 V2 123.30(16) . .
O6 V4 V2 41.59(15) . .
V5 V4 V2 134.48(6) . .
O12 V5 O10 112.1(3) . .
O12 V5 O13 108.3(3) . .
O10 V5 O13 83.1(2) . .
O12 V5 O11 108.6(3) . .
O10 V5 O11 80.5(2) . .
O13 V5 O11 142.9(2) . .
O12 V5 O8 106.9(3) . 2_656
O10 V5 O8 140.8(2) . 2_656
O13 V5 O8 80.5(2) . 2_656
O11 V5 O8 91.7(2) . 2_656
O12 V5 V6 115.2(3) . .
O10 V5 V6 41.64(17) . .
O13 V5 V6 41.56(15) . .
O11 V5 V6 116.33(17) . .
O8 V5 V6 115.38(18) 2_656 .
O12 V5 V4 116.7(3) . .
O10 V5 V4 39.07(17) . .
O13 V5 V4 115.69(16) . .
O11 V5 V4 41.39(16) . .
O8 V5 V4 122.88(17) 2_656 .
V6 V5 V4 77.57(5) . .
O12 V5 V3 114.0(3) . 2_656
O10 V5 V3 114.33(17) . 2_656
O13 V5 V3 39.40(15) . 2_656
O11 V5 V3 123.02(17) . 2_656
O8 V5 V3 41.11(17) 2_656 2_656
V6 V5 V3 76.90(5) . 2_656
V4 V5 V3 129.06(6) . 2_656
O14 V6 O15 105.6(3) . .
O14 V6 O13 104.4(3) . .
O15 V6 O13 92.4(2) . .
O14 V6 O10 107.9(3) . .
O15 V6 O10 146.4(2) . .
O13 V6 O10 82.0(2) . .
O14 V6 O16 105.3(3) . .
O15 V6 O16 78.4(2) . .
O13 V6 O16 150.3(2) . .
O10 V6 O16 90.3(2) . .
O14 V6 V5 109.4(2) . .
O15 V6 V5 126.94(16) . .
O13 V6 V5 41.17(17) . .
O10 V6 V5 40.94(16) . .
O16 V6 V5 126.49(16) . .
O14 V6 V7 109.1(2) . .
O15 V6 V7 37.45(15) . .
O13 V6 V7 125.11(16) . .
O10 V6 V7 124.73(16) . .
O16 V6 V7 40.93(15) . .
V5 V6 V7 141.50(5) . .
O17 V7 O15 108.9(3) . .
O17 V7 O18 109.4(3) . .
O15 V7 O18 84.8(2) . .
O17 V7 O16 109.8(3) . .
O15 V7 O16 78.7(2) . .
O18 V7 O16 140.6(2) . .
O17 V7 O19 109.0(3) . .
O15 V7 O19 142.0(2) . .
O18 V7 O19 79.8(2) . .
O16 V7 O19 91.6(2) . .
O17 V7 V1 111.4(2) . 2_656
O15 V7 V1 42.64(15) . 2_656
O18 V7 V1 42.62(15) . 2_656
O16 V7 V1 116.08(15) . 2_656
O19 V7 V1 117.43(14) . 2_656
O17 V7 V8 113.9(2) . .
O15 V7 V8 117.02(15) . .
O18 V7 V8 38.74(14) . .
O16 V7 V8 123.30(14) . .
O19 V7 V8 41.10(13) . .
V1 V7 V8 79.02(4) 2_656 .
O17 V7 V6 114.3(2) . .
O15 V7 V6 37.87(16) . .
O18 V7 V6 115.68(16) . .
O16 V7 V6 40.90(14) . .
O19 V7 V6 123.63(16) . .
V1 V7 V6 77.89(5) 2_656 .
V8 V7 V6 131.35(6) . .
O20 V8 O18 112.46(16) . .
O20 V8 O18 112.46(15) . 2_656
O18 V8 O18 135.1(3) . 2_656
O20 V8 O19 105.36(15) . 2_656
O18 V8 O19 88.5(2) . 2_656
O18 V8 O19 79.89(19) 2_656 2_656
O20 V8 O19 105.36(15) . .
O18 V8 O19 79.89(19) . .
O18 V8 O19 88.5(2) 2_656 .
O19 V8 O19 149.3(3) 2_656 .
O20 V8 V7 113.63(4) . 2_656
O18 V8 V7 118.55(15) . 2_656
O18 V8 V7 38.35(14) 2_656 2_656
O19 V8 V7 41.58(14) 2_656 2_656
O19 V8 V7 122.39(15) . 2_656
O20 V8 V7 113.63(4) . .
O18 V8 V7 38.35(14) . .
O18 V8 V7 118.55(15) 2_656 .
O19 V8 V7 122.39(15) 2_656 .
O19 V8 V7 41.58(14) . .
V7 V8 V7 132.74(8) 2_656 .
O26 V9 O24 110.9(5) . .
O26 V9 O25 110.1(4) . .
O24 V9 O25 108.0(3) . .
O26 V9 O27 109.2(3) . .
O24 V9 O27 108.2(4) . .
O25 V9 O27 110.3(3) . .
O25 Si1 O19 109.4(3) 5_656 .
O25 Si1 O21 110.6(3) 5_656 .
O19 Si1 O21 107.6(3) . .
O25 Si1 O3 111.7(3) 5_656 .
O19 Si1 O3 111.2(3) . .
O21 Si1 O3 106.2(3) . .
O25 Si1 Si2 140.7(2) 5_656 .
O19 Si1 Si2 91.72(19) . .
O3 Si1 Si2 89.27(19) . .
O27 Si2 O6 110.5(3) . .
O27 Si2 O16 111.8(3) . .
O6 Si2 O16 110.6(3) . .
O27 Si2 O21 109.7(3) . .
O6 Si2 O21 106.4(3) . .
O16 Si2 O21 107.6(3) . .
O27 Si2 Si1 139.2(2) . .
O6 Si2 Si1 92.0(2) . .
O16 Si2 Si1 89.5(2) . .
O23 Si3 O8 107.6(4) . .
O23 Si3 O11 113.9(4) . .
O8 Si3 O11 110.8(3) . .
O23 Si3 O22 111.5(4) . .
O8 Si3 O22 106.8(3) . .
O11 Si3 O22 106.1(3) . .
V2 O2 V3 97.2(2) . .
V2 O2 V1 104.4(2) . .
V3 O2 V1 145.1(3) . .
Si1 O3 V2 132.1(3) . .
Si1 O3 V1 128.7(3) . .
V2 O3 V1 98.1(2) . .
V2 O5 V4 102.3(2) . .
V2 O5 V3 95.5(2) . .
V4 O5 V3 145.4(3) . .
Si2 O6 V4 129.0(3) . .
Si2 O6 V2 130.4(3) . .
V4 O6 V2 97.1(2) . .
Si3 O8 V5 132.0(4) . 2_656
Si3 O8 V3 128.8(3) . .
V5 O8 V3 98.1(2) 2_656 .
V5 O10 V4 102.1(3) . .
V5 O10 V6 97.4(2) . .
V4 O10 V6 144.9(3) . .
Si3 O11 V5 131.4(3) . .
Si3 O11 V4 128.2(3) . .
V5 O11 V4 97.3(3) . .
V5 O13 V6 97.3(2) . .
V5 O13 V3 102.1(2) . 2_656
V6 O13 V3 141.5(3) . 2_656
V7 O15 V6 104.7(2) . .
V7 O15 V1 95.3(2) . 2_656
V6 O15 V1 146.7(3) . 2_656
Si2 O16 V6 128.7(3) . .
Si2 O16 V7 132.0(3) . .
V6 O16 V7 98.2(2) . .
V7 O18 V1 95.0(2) . 2_656
V7 O18 V8 102.9(2) . .
V1 O18 V8 149.3(3) 2_656 .
Si1 O19 V8 128.1(3) . .
Si1 O19 V7 131.1(3) . .
V8 O19 V7 97.3(2) . .
Si1 O21 Si2 120.3(3) . .
Si3 O22 Si3 120.3(6) 2_656 .
Si1 O25 V9 138.9(4) 5_656 .
Si2 O27 V9 130.5(4) . .
C1 N1 H1D 118.1 . .
C1 N1 H1C 125.5 . .
H1D N1 H1C 107.1 . .
C1 N1 H1E 108.7 . .
H1D N1 H1E 95.0 . .
H1C N1 H1E 95.4 . .
C3 N2 H2C 105.4 . .
C3 N2 H2D 154.1 . .
H2C N2 H2D 99.9 . .
C3 N2 H2E 92.9 . .
H2C N2 H2E 84.4 . .
H2D N2 H2E 95.4 . .
C4 N4 C4' 45.6(19) . .
C9 N5' C7 125.0(18) . .
C11 N6 N6 157.6(18) . 7_556
C11 N6' C9 104.8(19) . .
N1 C1 C2 115.7(13) . .
N1 C1 H1A 108.3 . .
C2 C1 H1A 108.3 . .
N1 C1 H1B 108.3 . .
C2 C1 H1B 108.3 . .
H1A C1 H1B 107.4 . .
C3 C2 C1 105.6(15) . .
C3 C2 H2A 110.6 . .
C1 C2 H2A 110.6 . .
C3 C2 H2B 110.6 . .
C1 C2 H2B 110.6 . .
H2A C2 H2B 108.8 . .
C2 C3 N2 112.8(17) . .
C2 C3 H3A 109.0 . .
N2 C3 H3A 109.0 . .
C2 C3 H3B 109.0 . .
N2 C3 H3B 109.0 . .
H3A C3 H3B 107.8 . .
N4 C4' C5 100(3) . .
N4 C4 C5' 104(2) . .
C6 C5 C4' 102(3) . .
C6 C5' C4 112(3) . .
C6 C5' O31 89.3(17) . .
C4 C5' O31 151(2) . .
N3 C6 C5 119(2) . .
N3 C6 C5' 111.7(17) . .
N5 C7 N5' 123.1(16) . .
N5' C9 N6' 106(2) . .
N6' C11 N6 106.1(14) . .

loop_
_geom_bond_atom_site_label_1
_geom_bond_atom_site_label_2
_geom_bond_distance
_geom_bond_site_symmetry_2
V1 O1 1.622(5) .
V1 O18 1.923(5) 2_656
V1 O15 1.924(5) 2_656
V1 O2 1.928(5) .
V1 O3 2.011(5) .
V1 V7 2.8284(17) 2_656
V1 V2 3.0226(17) .
V2 O4 1.616(6) .
V2 O2 1.897(5) .
V2 O5 1.918(6) .
V2 O3 1.992(5) .
V2 O6 2.008(5) .
V2 V3 2.8684(19) .
V2 V4 3.0022(18) .
V3 O7 1.602(6) .
V3 O2 1.927(5) .
V3 O5 1.955(5) .
V3 O13 1.959(5) 2_656
V3 O8 2.005(6) .
V3 V5 3.018(2) 2_656
V4 O9 1.597(6) .
V4 O10 1.925(6) .
V4 O5 1.938(5) .
V4 O11 1.990(6) .
V4 O6 1.998(5) .
V4 V5 2.9853(19) .
V5 O12 1.608(6) .
V5 O10 1.913(5) .
V5 O13 1.921(6) .
V5 O11 1.986(6) .
V5 O8 1.990(6) 2_656
V5 V6 2.895(2) .
V5 V3 3.018(2) 2_656
V6 O14 1.613(5) .
V6 O15 1.921(5) .
V6 O13 1.936(5) .
V6 O10 1.939(6) .
V6 O16 2.002(5) .
V6 V7 3.0268(18) .
V7 O17 1.611(5) .
V7 O15 1.903(5) .
V7 O18 1.913(5) .
V7 O16 2.003(5) .
V7 O19 2.011(5) .
V7 V1 2.8284(17) 2_656
V7 V8 3.0051(14) .
V8 O20 1.590(8) .
V8 O18 1.929(5) .
V8 O18 1.929(5) 2_656
V8 O19 1.992(5) 2_656
V8 O19 1.992(5) .
V8 V7 3.0051(14) 2_656
V9 O26 1.622(8) .
V9 O24 1.638(7) .
V9 O25 1.794(5) .
V9 O27 1.814(6) .
Si1 O25 1.605(6) 5_656
Si1 O19 1.619(5) .
Si1 O21 1.622(5) .
Si1 O3 1.622(5) .
Si1 Si2 2.837(3) .
Si2 O27 1.610(5) .
Si2 O6 1.618(6) .
Si2 O16 1.623(5) .
Si2 O21 1.649(5) .
Si3 O23 1.610(7) .
Si3 O8 1.627(6) .
Si3 O11 1.638(6) .
Si3 O22 1.641(5) .
O8 V5 1.990(6) 2_656
O13 V3 1.959(5) 2_656
O15 V1 1.924(5) 2_656
O18 V1 1.923(5) 2_656
O22 Si3 1.641(5) 2_656
O25 Si1 1.605(6) 5_656
N1 C1 1.451(12) .
N1 H1D 0.8674 .
N1 H1C 0.8342 .
N1 H1E 0.8822 .
N2 C3 1.510(16) .
N2 H2C 0.9143 .
N2 H2D 0.9108 .
N2 H2E 0.9371 .
N3 C6 1.455(14) .
N4 C4 1.493(17) .
N4 C4' 1.66(5) .
N5 C7 1.501(16) .
N5' C9 1.515(17) .
N5' C7 1.81(3) .
N6 C11 1.529(14) .
N6 N6 1.74(3) 7_556
N6' C11 1.461(17) .
N6' C9 1.532(18) .
C1 C2 1.518(15) .
C1 H1A 0.9700 .
C1 H1B 0.9700 .
C2 C3 1.450(17) .
C2 H2A 0.9700 .
C2 H2B 0.9700 .
C3 H3A 0.9700 .
C3 H3B 0.9700 .
C4' C5 1.90(7) .
C4 C5' 1.53(4) .
C5 C6 1.476(19) .
C5' C6 1.51(3) .
C5' O31 1.65(3) .

loop_
_geom_torsion_atom_site_label_1
_geom_torsion_atom_site_label_2
_geom_torsion_atom_site_label_3
_geom_torsion_atom_site_label_4
_geom_torsion
_geom_torsion_site_symmetry_1
_geom_torsion_site_symmetry_4
O1 V1 V2 O4 0.3(4) . .
O18 V1 V2 O4 -127.6(3) 2_656 .
O15 V1 V2 O4 126.9(3) 2_656 .
O2 V1 V2 O4 91.4(4) . .
O3 V1 V2 O4 -90.6(3) . .
V7 V1 V2 O4 -179.9(3) 2_656 .
O1 V1 V2 O2 -91.1(3) . .
O18 V1 V2 O2 141.1(3) 2_656 .
O15 V1 V2 O2 35.5(3) 2_656 .
O3 V1 V2 O2 178.0(3) . .
V7 V1 V2 O2 88.7(3) 2_656 .
O1 V1 V2 O5 -128.1(3) . .
O18 V1 V2 O5 104.1(2) 2_656 .
O15 V1 V2 O5 -1.5(3) 2_656 .
O2 V1 V2 O5 -36.9(3) . .
O3 V1 V2 O5 141.0(3) . .
V7 V1 V2 O5 51.8(2) 2_656 .
O1 V1 V2 O3 90.9(3) . .
O18 V1 V2 O3 -36.9(3) 2_656 .
O15 V1 V2 O3 -142.5(3) 2_656 .
O2 V1 V2 O3 -178.0(3) . .
V7 V1 V2 O3 -89.3(2) 2_656 .
O1 V1 V2 O6 135.9(3) . .
O18 V1 V2 O6 8.1(3) 2_656 .
O15 V1 V2 O6 -97.5(3) 2_656 .
O2 V1 V2 O6 -133.0(3) . .
O3 V1 V2 O6 45.0(3) . .
V7 V1 V2 O6 -44.3(2) 2_656 .
O1 V1 V2 V3 -109.6(2) . .
O18 V1 V2 V3 122.58(18) 2_656 .
O15 V1 V2 V3 17.01(18) 2_656 .
O2 V1 V2 V3 -18.5(2) . .
O3 V1 V2 V3 159.5(2) . .
V7 V1 V2 V3 70.25(10) 2_656 .
O1 V1 V2 V4 -172.1(2) . .
O18 V1 V2 V4 60.1(2) 2_656 .
O15 V1 V2 V4 -45.5(2) 2_656 .
O2 V1 V2 V4 -81.0(3) . .
O3 V1 V2 V4 97.0(2) . .
V7 V1 V2 V4 7.76(14) 2_656 .
O4 V2 V3 O7 0.3(4) . .
O2 V2 V3 O7 94.0(3) . .
O5 V2 V3 O7 -93.8(3) . .
O3 V2 V3 O7 125.9(3) . .
O6 V2 V3 O7 -127.1(3) . .
V4 V2 V3 O7 -112.5(3) . .
V1 V2 V3 O7 111.1(3) . .
O4 V2 V3 O2 -93.7(3) . .
O5 V2 V3 O2 172.2(3) . .
O3 V2 V3 O2 31.9(3) . .
O6 V2 V3 O2 139.0(3) . .
V4 V2 V3 O2 153.5(2) . .
V1 V2 V3 O2 17.1(2) . .
O4 V2 V3 O5 94.0(3) . .
O2 V2 V3 O5 -172.2(3) . .
O3 V2 V3 O5 -140.3(3) . .
O6 V2 V3 O5 -33.3(3) . .
V4 V2 V3 O5 -18.7(2) . .
V1 V2 V3 O5 -155.2(2) . .
O4 V2 V3 O13 -126.6(3) . 2_656
O2 V2 V3 O13 -32.9(3) . 2_656
O5 V2 V3 O13 139.4(3) . 2_656
O3 V2 V3 O13 -1.0(3) . 2_656
O6 V2 V3 O13 106.1(3) . 2_656
V4 V2 V3 O13 120.6(2) . 2_656
V1 V2 V3 O13 -15.8(2) . 2_656
O4 V2 V3 O8 125.5(3) . .
O2 V2 V3 O8 -140.7(3) . .
O5 V2 V3 O8 31.5(3) . .
O3 V2 V3 O8 -108.8(3) . .
O6 V2 V3 O8 -1.8(3) . .
V4 V2 V3 O8 12.8(2) . .
V1 V2 V3 O8 -123.7(2) . .
O4 V2 V3 V5 179.6(3) . 2_656
O2 V2 V3 V5 -86.6(2) . 2_656
O5 V2 V3 V5 85.6(2) . 2_656
O3 V2 V3 V5 -54.73(19) . 2_656
O6 V2 V3 V5 52.3(2) . 2_656
V4 V2 V3 V5 66.90(10) . 2_656
V1 V2 V3 V5 -69.56(10) . 2_656
O4 V2 V4 O9 2.8(4) . .
O2 V2 V4 O9 132.4(3) . .
O5 V2 V4 O9 92.9(4) . .
O3 V2 V4 O9 -133.5(3) . .
O6 V2 V4 O9 -86.7(4) . .
V3 V2 V4 O9 113.1(3) . .
V1 V2 V4 O9 175.0(3) . .
O4 V2 V4 O10 137.2(3) . .
O2 V2 V4 O10 -93.2(3) . .
O5 V2 V4 O10 -132.7(3) . .
O3 V2 V4 O10 1.0(3) . .
O6 V2 V4 O10 47.7(3) . .
V3 V2 V4 O10 -112.48(19) . .
V1 V2 V4 O10 -50.5(2) . .
O4 V2 V4 O5 -90.1(4) . .
O2 V2 V4 O5 39.5(3) . .
O3 V2 V4 O5 133.6(3) . .
O6 V2 V4 O5 -179.6(3) . .
V3 V2 V4 O5 20.2(2) . .
V1 V2 V4 O5 82.1(2) . .
O4 V2 V4 O11 -123.8(3) . .
O2 V2 V4 O11 5.8(3) . .
O5 V2 V4 O11 -33.7(3) . .
O3 V2 V4 O11 99.9(3) . .
O6 V2 V4 O11 146.7(3) . .
V3 V2 V4 O11 -13.5(2) . .
V1 V2 V4 O11 48.4(2) . .
O4 V2 V4 O6 89.5(3) . .
O2 V2 V4 O6 -141.0(3) . .
O5 V2 V4 O6 179.6(3) . .
O3 V2 V4 O6 -46.8(3) . .
V3 V2 V4 O6 -160.2(2) . .
V1 V2 V4 O6 -98.3(2) . .
O4 V2 V4 V5 -175.9(3) . .
O2 V2 V4 V5 -46.3(2) . .
O5 V2 V4 V5 -85.7(2) . .
O3 V2 V4 V5 47.9(2) . .
O6 V2 V4 V5 94.7(2) . .
V3 V2 V4 V5 -65.56(9) . .
V1 V2 V4 V5 -3.62(13) . .
O9 V4 V5 O12 2.4(4) . .
O10 V4 V5 O12 -92.7(4) . .
O5 V4 V5 O12 134.5(3) . .
O11 V4 V5 O12 88.3(4) . .
O6 V4 V5 O12 -125.8(3) . .
V2 V4 V5 O12 -179.0(3) . .
O9 V4 V5 O10 95.1(4) . .
O5 V4 V5 O10 -132.8(3) . .
O11 V4 V5 O10 -179.0(3) . .
O6 V4 V5 O10 -33.1(3) . .
V2 V4 V5 O10 -86.3(3) . .
O9 V4 V5 O13 131.6(3) . .
O10 V4 V5 O13 36.5(3) . .
O5 V4 V5 O13 -96.3(3) . .
O11 V4 V5 O13 -142.5(3) . .
O6 V4 V5 O13 3.4(3) . .
V2 V4 V5 O13 -49.8(2) . .
O9 V4 V5 O11 -85.9(4) . .
O10 V4 V5 O11 179.0(3) . .
O5 V4 V5 O11 46.2(3) . .
O6 V4 V5 O11 145.9(3) . .
V2 V4 V5 O11 92.7(3) . .
O9 V4 V5 O8 -133.1(4) . 2_656
O10 V4 V5 O8 131.8(3) . 2_656
O5 V4 V5 O8 -1.0(3) . 2_656
O11 V4 V5 O8 -47.2(3) . 2_656
O6 V4 V5 O8 98.7(3) . 2_656
V2 V4 V5 O8 45.5(2) . 2_656
O9 V4 V5 V6 114.6(3) . .
O10 V4 V5 V6 19.5(2) . .
O5 V4 V5 V6 -113.36(19) . .
O11 V4 V5 V6 -159.5(2) . .
O6 V4 V5 V6 -13.65(18) . .
V2 V4 V5 V6 -66.81(9) . .
O9 V4 V5 V3 176.0(3) . 2_656
O10 V4 V5 V3 80.9(3) . 2_656
O5 V4 V5 V3 -51.9(2) . 2_656
O11 V4 V5 V3 -98.1(3) . 2_656
O6 V4 V5 V3 47.8(2) . 2_656
V2 V4 V5 V3 -5.35(13) . 2_656
O12 V5 V6 O14 0.3(4) . .
O10 V5 V6 O14 -95.2(3) . .
O13 V5 V6 O14 89.8(3) . .
O11 V5 V6 O14 -128.6(3) . .
O8 V5 V6 O14 125.7(3) 2_656 .
V4 V5 V6 O14 -113.6(2) . .
V3 V5 V6 O14 110.8(2) 2_656 .
O12 V5 V6 O15 -128.1(3) . .
O10 V5 V6 O15 136.4(3) . .
O13 V5 V6 O15 -38.6(3) . .
O11 V5 V6 O15 103.0(3) . .
O8 V5 V6 O15 -2.7(3) 2_656 .
V4 V5 V6 O15 117.97(19) . .
V3 V5 V6 O15 -17.57(19) 2_656 .
O12 V5 V6 O13 -89.5(4) . .
O10 V5 V6 O13 175.0(3) . .
O11 V5 V6 O13 141.6(3) . .
O8 V5 V6 O13 35.9(3) 2_656 .
V4 V5 V6 O13 156.6(2) . .
V3 V5 V6 O13 21.0(2) 2_656 .
O12 V5 V6 O10 95.5(4) . .
O13 V5 V6 O10 -175.0(3) . .
O11 V5 V6 O10 -33.4(3) . .
O8 V5 V6 O10 -139.2(3) 2_656 .
V4 V5 V6 O10 -18.4(2) . .
V3 V5 V6 O10 -154.0(2) 2_656 .
O12 V5 V6 O16 127.9(3) . .
O10 V5 V6 O16 32.4(3) . .
O13 V5 V6 O16 -142.6(3) . .
O11 V5 V6 O16 -1.0(3) . .
O8 V5 V6 O16 -106.8(3) 2_656 .
V4 V5 V6 O16 13.95(18) . .
V3 V5 V6 O16 -121.59(18) 2_656 .
O12 V5 V6 V7 -177.6(3) . .
O10 V5 V6 V7 87.0(2) . .
O13 V5 V6 V7 -88.0(2) . .
O11 V5 V6 V7 53.6(2) . .
O8 V5 V6 V7 -52.2(2) 2_656 .
V4 V5 V6 V7 68.53(9) . .
V3 V5 V6 V7 -67.01(9) 2_656 .
O14 V6 V7 O17 -1.0(3) . .
O15 V6 V7 O17 90.0(3) . .
O13 V6 V7 O17 123.3(3) . .
O10 V6 V7 O17 -130.4(3) . .
O16 V6 V7 O17 -92.6(3) . .
V5 V6 V7 O17 176.9(2) . .
O14 V6 V7 O15 -90.9(3) . .
O13 V6 V7 O15 33.4(3) . .
O10 V6 V7 O15 139.7(3) . .
O16 V6 V7 O15 177.4(3) . .
V5 V6 V7 O15 86.9(3) . .
O14 V6 V7 O18 -129.4(3) . .
O15 V6 V7 O18 -38.5(3) . .
O13 V6 V7 O18 -5.1(3) . .
O10 V6 V7 O18 101.2(2) . .
O16 V6 V7 O18 138.9(3) . .
V5 V6 V7 O18 48.45(19) . .
O14 V6 V7 O16 91.7(3) . .
O15 V6 V7 O16 -177.4(3) . .
O13 V6 V7 O16 -144.0(3) . .
O10 V6 V7 O16 -37.7(3) . .
V5 V6 V7 O16 -90.5(2) . .
O14 V6 V7 O19 135.8(3) . .
O15 V6 V7 O19 -133.3(3) . .
O13 V6 V7 O19 -99.9(3) . .
O10 V6 V7 O19 6.4(3) . .
O16 V6 V7 O19 44.1(3) . .
V5 V6 V7 O19 -46.4(2) . .
O14 V6 V7 V1 -109.2(2) . 2_656
O15 V6 V7 V1 -18.2(2) . 2_656
O13 V6 V7 V1 15.1(2) . 2_656
O10 V6 V7 V1 121.44(19) . 2_656
O16 V6 V7 V1 159.2(2) . 2_656
V5 V6 V7 V1 68.68(10) . 2_656
O14 V6 V7 V8 -172.5(2) . .
O15 V6 V7 V8 -81.6(2) . .
O13 V6 V7 V8 -48.2(2) . .
O10 V6 V7 V8 58.1(2) . .
O16 V6 V7 V8 95.8(2) . .
V5 V6 V7 V8 5.32(13) . .
O17 V7 V8 O20 5.2(2) . .
O15 V7 V8 O20 133.81(18) . .
O18 V7 V8 O20 96.8(2) . .
O16 V7 V8 O20 -132.02(17) . .
O19 V7 V8 O20 -86.7(2) . .
V1 V7 V8 O20 113.88(3) 2_656 .
V6 V7 V8 O20 176.78(5) . .
O17 V7 V8 O18 -91.6(3) . .
O15 V7 V8 O18 37.0(3) . .
O16 V7 V8 O18 131.1(3) . .
O19 V7 V8 O18 176.5(3) . .
V1 V7 V8 O18 17.0(2) 2_656 .
V6 V7 V8 O18 79.9(2) . .
O17 V7 V8 O18 140.6(3) . 2_656
O15 V7 V8 O18 -90.7(2) . 2_656
O18 V7 V8 O18 -127.7(4) . 2_656
O16 V7 V8 O18 3.4(2) . 2_656
O19 V7 V8 O18 48.8(3) . 2_656
V1 V7 V8 O18 -110.66(18) 2_656 2_656
V6 V7 V8 O18 -47.76(18) . 2_656
O17 V7 V8 O19 -123.1(3) . 2_656
O15 V7 V8 O19 5.5(3) . 2_656
O18 V7 V8 O19 -31.5(3) . 2_656
O16 V7 V8 O19 99.7(2) . 2_656
O19 V7 V8 O19 145.0(3) . 2_656
V1 V7 V8 O19 -14.43(18) 2_656 2_656
V6 V7 V8 O19 48.47(19) . 2_656
O17 V7 V8 O19 91.9(3) . .
O15 V7 V8 O19 -139.5(3) . .
O18 V7 V8 O19 -176.5(3) . .
O16 V7 V8 O19 -45.3(3) . .
V1 V7 V8 O19 -159.4(2) 2_656 .
V6 V7 V8 O19 -96.5(2) . .
O17 V7 V8 V7 -174.8(2) . 2_656
O15 V7 V8 V7 -46.19(18) . 2_656
O18 V7 V8 V7 -83.2(2) . 2_656
O16 V7 V8 V7 47.98(17) . 2_656
O19 V7 V8 V7 93.3(2) . 2_656
V1 V7 V8 V7 -66.12(3) 2_656 2_656
V6 V7 V8 V7 -3.22(5) . 2_656
O25 Si1 Si2 O27 5.4(6) 5_656 .
O19 Si1 Si2 O27 -118.8(4) . .
O21 Si1 Si2 O27 4.7(5) . .
O3 Si1 Si2 O27 130.0(4) . .
O25 Si1 Si2 O6 -119.9(4) 5_656 .
O19 Si1 Si2 O6 115.9(3) . .
O21 Si1 Si2 O6 -120.7(4) . .
O3 Si1 Si2 O6 4.7(3) . .
O25 Si1 Si2 O16 129.4(4) 5_656 .
O19 Si1 Si2 O16 5.2(3) . .
O21 Si1 Si2 O16 128.7(4) . .
O3 Si1 Si2 O16 -106.0(3) . .
O25 Si1 Si2 O21 0.7(5) 5_656 .
O19 Si1 Si2 O21 -123.5(4) . .
O3 Si1 Si2 O21 125.3(4) . .
O4 V2 O2 V3 103.3(3) . .
O5 V2 O2 V3 -5.3(2) . .
O3 V2 O2 V3 -151.0(2) . .
O6 V2 O2 V3 -71.7(4) . .
V4 V2 O2 V3 -29.0(2) . .
V1 V2 O2 V3 -152.4(3) . .
O4 V2 O2 V1 -104.3(3) . .
O5 V2 O2 V1 147.1(3) . .
O3 V2 O2 V1 1.3(2) . .
O6 V2 O2 V1 80.7(4) . .
V3 V2 O2 V1 152.4(3) . .
V4 V2 O2 V1 123.34(18) . .
O7 V3 O2 V2 -99.6(3) . .
O5 V3 O2 V2 5.2(2) . .
O13 V3 O2 V2 155.2(2) 2_656 .
O8 V3 O2 V2 80.9(5) . .
V5 V3 O2 V2 131.91(14) 2_656 .
O7 V3 O2 V1 132.1(5) . .
O5 V3 O2 V1 -123.1(5) . .
O13 V3 O2 V1 26.9(5) 2_656 .
O8 V3 O2 V1 -47.4(7) . .
V2 V3 O2 V1 -128.3(6) . .
V5 V3 O2 V1 3.6(6) 2_656 .
O1 V1 O2 V2 101.7(3) . .
O18 V1 O2 V2 -69.6(4) 2_656 .
O15 V1 O2 V2 -151.1(2) 2_656 .
O3 V1 O2 V2 -1.3(2) . .
V7 V1 O2 V2 -128.37(17) 2_656 .
O1 V1 O2 V3 -131.8(5) . .
O18 V1 O2 V3 56.9(7) 2_656 .
O15 V1 O2 V3 -24.6(5) 2_656 .
O3 V1 O2 V3 125.2(5) . .
V7 V1 O2 V3 -1.9(6) 2_656 .
V2 V1 O2 V3 126.5(6) . .
O25 Si1 O3 V2 126.7(4) 5_656 .
O19 Si1 O3 V2 -110.8(4) . .
O21 Si1 O3 V2 6.0(4) . .
Si2 Si1 O3 V2 -19.2(3) . .
O25 Si1 O3 V1 -68.3(4) 5_656 .
O19 Si1 O3 V1 54.3(4) . .
O21 Si1 O3 V1 171.0(3) . .
Si2 Si1 O3 V1 145.8(3) . .
O4 V2 O3 Si1 -85.9(4) . .
O2 V2 O3 Si1 167.0(4) . .
O5 V2 O3 Si1 101.1(4) . .
O6 V2 O3 Si1 24.2(4) . .
V3 V2 O3 Si1 146.0(3) . .
V4 V2 O3 Si1 52.9(4) . .
V1 V2 O3 Si1 168.2(5) . .
O4 V2 O3 V1 105.9(3) . .
O2 V2 O3 V1 -1.3(2) . .
O5 V2 O3 V1 -67.2(4) . .
O6 V2 O3 V1 -144.1(2) . .
V3 V2 O3 V1 -22.3(2) . .
V4 V2 O3 V1 -115.30(15) . .
O1 V1 O3 Si1 88.4(4) . .
O18 V1 O3 Si1 -19.4(4) 2_656 .
O15 V1 O3 Si1 -94.4(5) 2_656 .
O2 V1 O3 Si1 -167.6(4) . .
V7 V1 O3 Si1 -38.8(4) 2_656 .
V2 V1 O3 Si1 -168.8(5) . .
O1 V1 O3 V2 -102.8(3) . .
O18 V1 O3 V2 149.4(2) 2_656 .
O15 V1 O3 V2 74.5(4) 2_656 .
O2 V1 O3 V2 1.2(2) . .
V7 V1 O3 V2 130.04(14) 2_656 .
O4 V2 O5 V4 106.5(3) . .
O2 V2 O5 V4 -144.9(3) . .
O3 V2 O5 V4 -80.5(4) . .
O6 V2 O5 V4 0.3(2) . .
V3 V2 O5 V4 -150.1(3) . .
V1 V2 O5 V4 -123.01(16) . .
O4 V2 O5 V3 -103.4(3) . .
O2 V2 O5 V3 5.2(2) . .
O3 V2 O5 V3 69.6(4) . .
O6 V2 O5 V3 150.4(2) . .
V4 V2 O5 V3 150.1(3) . .
V1 V2 O5 V3 27.1(2) . .
O9 V4 O5 V2 -101.8(3) . .
O10 V4 O5 V2 78.3(4) . .
O11 V4 O5 V2 152.4(2) . .
O6 V4 O5 V2 -0.3(2) . .
V5 V4 O5 V2 123.94(17) . .
O9 V4 O5 V3 139.0(5) . .
O10 V4 O5 V3 -40.9(7) . .
O11 V4 O5 V3 33.1(5) . .
O6 V4 O5 V3 -119.5(5) . .
V5 V4 O5 V3 4.7(6) . .
V2 V4 O5 V3 -119.2(6) . .
O7 V3 O5 V2 99.9(3) . .
O2 V3 O5 V2 -5.1(2) . .
O13 V3 O5 V2 -88.6(5) 2_656 .
O8 V3 O5 V2 -155.1(2) . .
V5 V3 O5 V2 -132.73(15) 2_656 .
O7 V3 O5 V4 -139.0(5) . .
O2 V3 O5 V4 115.9(5) . .
O13 V3 O5 V4 32.5(8) 2_656 .
O8 V3 O5 V4 -34.0(5) . .
V2 V3 O5 V4 121.1(6) . .
V5 V3 O5 V4 -11.7(6) 2_656 .
O27 Si2 O6 V4 70.2(4) . .
O16 Si2 O6 V4 -54.2(4) . .
O21 Si2 O6 V4 -170.8(3) . .
Si1 Si2 O6 V4 -144.5(3) . .
O27 Si2 O6 V2 -136.1(4) . .
O16 Si2 O6 V2 99.5(4) . .
O21 Si2 O6 V2 -17.1(5) . .
Si1 Si2 O6 V2 9.2(4) . .
O9 V4 O6 Si2 -92.8(4) . .
O10 V4 O6 Si2 19.4(4) . .
O5 V4 O6 Si2 160.4(4) . .
O11 V4 O6 Si2 89.1(6) . .
V5 V4 O6 Si2 39.5(4) . .
V2 V4 O6 Si2 160.1(5) . .
O9 V4 O6 V2 107.1(3) . .
O10 V4 O6 V2 -140.7(2) . .
O5 V4 O6 V2 0.3(2) . .
O11 V4 O6 V2 -71.0(5) . .
V5 V4 O6 V2 -120.67(16) . .
O4 V2 O6 Si2 92.6(5) . .
O2 V2 O6 Si2 -92.4(5) . .
O5 V2 O6 Si2 -160.0(4) . .
O3 V2 O6 Si2 -17.2(4) . .
V3 V2 O6 Si2 -137.8(3) . .
V4 V2 O6 Si2 -159.7(5) . .
V1 V2 O6 Si2 -45.0(4) . .
O4 V2 O6 V4 -107.7(3) . .
O2 V2 O6 V4 67.3(4) . .
O5 V2 O6 V4 -0.3(2) . .
O3 V2 O6 V4 142.5(2) . .
V3 V2 O6 V4 21.9(2) . .
V1 V2 O6 V4 114.66(18) . .
O23 Si3 O8 V5 123.8(5) . 2_656
O11 Si3 O8 V5 -111.1(4) . 2_656
O22 Si3 O8 V5 4.0(5) . 2_656
O23 Si3 O8 V3 -70.8(5) . .
O11 Si3 O8 V3 54.3(5) . .
O22 Si3 O8 V3 169.4(4) . .
O7 V3 O8 Si3 88.6(5) . .
O2 V3 O8 Si3 -91.8(5) . .
O5 V3 O8 Si3 -17.9(4) . .
O13 V3 O8 Si3 -170.0(4) 2_656 .
V2 V3 O8 Si3 -38.3(5) . .
V5 V3 O8 Si3 -169.1(6) 2_656 .
O7 V3 O8 V5 -102.3(3) . 2_656
O2 V3 O8 V5 77.2(5) . 2_656
O5 V3 O8 V5 151.1(2) . 2_656
O13 V3 O8 V5 -0.9(2) 2_656 2_656
V2 V3 O8 V5 130.76(16) . 2_656
O12 V5 O10 V4 105.7(3) . .
O13 V5 O10 V4 -147.3(3) . .
O11 V5 O10 V4 -0.7(2) . .
O8 V5 O10 V4 -81.6(4) 2_656 .
V6 V5 O10 V4 -150.7(3) . .
V3 V5 O10 V4 -122.69(18) 2_656 .
O12 V5 O10 V6 -103.6(3) . .
O13 V5 O10 V6 3.3(2) . .
O11 V5 O10 V6 150.0(3) . .
O8 V5 O10 V6 69.1(4) 2_656 .
V4 V5 O10 V6 150.7(3) . .
V3 V5 O10 V6 28.0(2) 2_656 .
O9 V4 O10 V5 -101.8(4) . .
O5 V4 O10 V5 78.1(4) . .
O11 V4 O10 V5 0.7(2) . .
O6 V4 O10 V5 153.1(2) . .
V2 V4 O10 V5 123.71(17) . .
O9 V4 O10 V6 135.8(5) . .
O5 V4 O10 V6 -44.3(7) . .
O11 V4 O10 V6 -121.7(5) . .
O6 V4 O10 V6 30.8(5) . .
V5 V4 O10 V6 -122.4(6) . .
V2 V4 O10 V6 1.3(6) . .
O14 V6 O10 V5 99.3(3) . .
O15 V6 O10 V5 -85.5(4) . .
O13 V6 O10 V5 -3.3(2) . .
O16 V6 O10 V5 -154.5(2) . .
V7 V6 O10 V5 -130.86(15) . .
O14 V6 O10 V4 -137.1(5) . .
O15 V6 O10 V4 38.2(7) . .
O13 V6 O10 V4 120.3(5) . .
O16 V6 O10 V4 -30.9(5) . .
V5 V6 O10 V4 123.6(6) . .
V7 V6 O10 V4 -7.2(6) . .
O23 Si3 O11 V5 -138.7(5) . .
O8 Si3 O11 V5 99.8(5) . .
O22 Si3 O11 V5 -15.7(5) . .
O23 Si3 O11 V4 65.7(5) . .
O8 Si3 O11 V4 -55.7(5) . .
O22 Si3 O11 V4 -171.3(4) . .
O12 V5 O11 Si3 89.6(5) . .
O10 V5 O11 Si3 -160.3(5) . .
O13 V5 O11 Si3 -95.4(5) . .
O8 V5 O11 Si3 -18.9(4) 2_656 .
V6 V5 O11 Si3 -138.5(4) . .
V4 V5 O11 Si3 -160.9(6) . .
V3 V5 O11 Si3 -47.4(5) 2_656 .
O12 V5 O11 V4 -109.6(3) . .
O10 V5 O11 V4 0.6(2) . .
O13 V5 O11 V4 65.5(4) . .
O8 V5 O11 V4 141.9(2) 2_656 .
V6 V5 O11 V4 22.4(3) . .
V3 V5 O11 V4 113.52(18) 2_656 .
O9 V4 O11 Si3 -89.1(5) . .
O10 V4 O11 Si3 161.2(4) . .
O5 V4 O11 Si3 20.0(4) . .
O6 V4 O11 Si3 88.9(6) . .
V5 V4 O11 Si3 161.8(6) . .
V2 V4 O11 Si3 40.3(5) . .
O9 V4 O11 V5 109.1(3) . .
O10 V4 O11 V5 -0.6(2) . .
O5 V4 O11 V5 -141.8(2) . .
O6 V4 O11 V5 -72.8(5) . .
V2 V4 O11 V5 -121.50(17) . .
O12 V5 O13 V6 107.7(3) . .
O10 V5 O13 V6 -3.3(2) . .
O11 V5 O13 V6 -67.4(4) . .
O8 V5 O13 V6 -147.5(2) 2_656 .
V4 V5 O13 V6 -25.5(2) . .
V3 V5 O13 V6 -146.6(3) 2_656 .
O12 V5 O13 V3 -105.8(3) . 2_656
O10 V5 O13 V3 143.2(2) . 2_656
O11 V5 O13 V3 79.2(4) . 2_656
O8 V5 O13 V3 -1.0(2) 2_656 2_656
V6 V5 O13 V3 146.6(3) . 2_656
V4 V5 O13 V3 121.06(17) . 2_656
O14 V6 O13 V5 -103.2(3) . .
O15 V6 O13 V5 150.1(2) . .
O10 V6 O13 V5 3.3(2) . .
O16 V6 O13 V5 79.6(5) . .
V7 V6 O13 V5 130.49(15) . .
O14 V6 O13 V3 136.8(5) . 2_656
O15 V6 O13 V3 30.0(5) . 2_656
O10 V6 O13 V3 -116.7(5) . 2_656
O16 V6 O13 V3 -40.4(8) . 2_656
V5 V6 O13 V3 -120.0(5) . 2_656
V7 V6 O13 V3 10.5(6) . 2_656
O17 V7 O15 V6 -105.5(3) . .
O18 V7 O15 V6 145.7(2) . .
O16 V7 O15 V6 1.7(2) . .
O19 V7 O15 V6 79.7(4) . .
V1 V7 O15 V6 153.1(3) 2_656 .
V8 V7 O15 V6 123.53(17) . .
O17 V7 O15 V1 101.4(3) . 2_656
O18 V7 O15 V1 -7.4(2) . 2_656
O16 V7 O15 V1 -151.4(2) . 2_656
O19 V7 O15 V1 -73.5(4) . 2_656
V8 V7 O15 V1 -29.6(2) . 2_656
V6 V7 O15 V1 -153.1(3) . 2_656
O14 V6 O15 V7 101.2(3) . .
O13 V6 O15 V7 -153.2(2) . .
O10 V6 O15 V7 -74.1(4) . .
O16 V6 O15 V7 -1.7(2) . .
V5 V6 O15 V7 -128.95(16) . .
O14 V6 O15 V1 -133.9(5) . 2_656
O13 V6 O15 V1 -28.3(5) . 2_656
O10 V6 O15 V1 50.8(7) . 2_656
O16 V6 O15 V1 123.2(5) . 2_656
V5 V6 O15 V1 -4.0(6) . 2_656
V7 V6 O15 V1 125.0(6) . 2_656
O27 Si2 O16 V6 -69.8(4) . .
O6 Si2 O16 V6 53.8(4) . .
O21 Si2 O16 V6 169.6(3) . .
Si1 Si2 O16 V6 145.8(3) . .
O27 Si2 O16 V7 125.1(4) . .
O6 Si2 O16 V7 -111.3(4) . .
O21 Si2 O16 V7 4.5(5) . .
Si1 Si2 O16 V7 -19.3(4) . .
O14 V6 O16 Si2 89.6(4) . .
O15 V6 O16 Si2 -167.2(4) . .
O13 V6 O16 Si2 -93.2(5) . .
O10 V6 O16 Si2 -19.0(4) . .
V5 V6 O16 Si2 -39.6(4) . .
V7 V6 O16 Si2 -168.9(5) . .
O14 V6 O16 V7 -101.6(3) . .
O15 V6 O16 V7 1.6(2) . .
O13 V6 O16 V7 75.6(5) . .
O10 V6 O16 V7 149.8(2) . .
V5 V6 O16 V7 129.27(15) . .
O17 V7 O16 Si2 -87.1(4) . .
O15 V7 O16 Si2 166.6(4) . .
O18 V7 O16 Si2 99.5(5) . .
O19 V7 O16 Si2 23.7(4) . .
V1 V7 O16 Si2 145.5(3) 2_656 .
V8 V7 O16 Si2 51.6(4) . .
V6 V7 O16 Si2 168.3(5) . .
O17 V7 O16 V6 104.6(3) . .
O15 V7 O16 V6 -1.6(2) . .
O18 V7 O16 V6 -68.8(4) . .
O19 V7 O16 V6 -144.6(2) . .
V1 V7 O16 V6 -22.8(2) 2_656 .
V8 V7 O16 V6 -116.68(15) . .
O17 V7 O18 V1 -100.8(3) . 2_656
O15 V7 O18 V1 7.4(2) . 2_656
O16 V7 O18 V1 72.6(4) . 2_656
O19 V7 O18 V1 152.5(2) . 2_656
V8 V7 O18 V1 154.9(3) . 2_656
V6 V7 O18 V1 30.0(2) . 2_656
O17 V7 O18 V8 104.3(3) . .
O15 V7 O18 V8 -147.4(3) . .
O16 V7 O18 V8 -82.3(4) . .
O19 V7 O18 V8 -2.4(2) . .
V1 V7 O18 V8 -154.9(3) 2_656 .
V6 V7 O18 V8 -124.90(17) . .
O20 V8 O18 V7 -100.17(19) . .
O18 V8 O18 V7 79.83(19) 2_656 .
O19 V8 O18 V7 153.8(2) 2_656 .
O19 V8 O18 V7 2.4(2) . .
V7 V8 O18 V7 123.88(16) 2_656 .
O20 V8 O18 V1 135.7(5) . 2_656
O18 V8 O18 V1 -44.3(5) 2_656 2_656
O19 V8 O18 V1 29.7(6) 2_656 2_656
O19 V8 O18 V1 -121.7(6) . 2_656
V7 V8 O18 V1 -0.2(6) 2_656 2_656
V7 V8 O18 V1 -124.1(7) . 2_656
O25 Si1 O19 V8 67.8(4) 5_656 .
O21 Si1 O19 V8 -171.9(3) . .
O3 Si1 O19 V8 -56.0(4) . .
Si2 Si1 O19 V8 -145.9(3) . .
O25 Si1 O19 V7 -137.9(4) 5_656 .
O21 Si1 O19 V7 -17.7(5) . .
O3 Si1 O19 V7 98.2(4) . .
Si2 Si1 O19 V7 8.3(4) . .
O20 V8 O19 Si1 -90.8(4) . .
O18 V8 O19 Si1 158.5(4) . .
O18 V8 O19 Si1 22.1(4) 2_656 .
O19 V8 O19 Si1 89.2(4) 2_656 .
V7 V8 O19 Si1 41.0(4) 2_656 .
V7 V8 O19 Si1 160.7(5) . .
O20 V8 O19 V7 108.47(16) . .
O18 V8 O19 V7 -2.2(2) . .
O18 V8 O19 V7 -138.6(2) 2_656 .
O19 V8 O19 V7 -71.53(16) 2_656 .
V7 V8 O19 V7 -119.73(16) 2_656 .
O17 V7 O19 Si1 95.2(4) . .
O15 V7 O19 Si1 -89.9(5) . .
O18 V7 O19 Si1 -157.6(4) . .
O16 V7 O19 Si1 -16.3(4) . .
V1 V7 O19 Si1 -137.0(3) 2_656 .
V8 V7 O19 Si1 -159.8(5) . .
V6 V7 O19 Si1 -43.4(4) . .
O17 V7 O19 V8 -104.9(3) . .
O15 V7 O19 V8 69.9(4) . .
O18 V7 O19 V8 2.2(2) . .
O16 V7 O19 V8 143.5(2) . .
V1 V7 O19 V8 22.9(2) 2_656 .
V6 V7 O19 V8 116.40(17) . .
O25 Si1 O21 Si2 -179.5(4) 5_656 .
O19 Si1 O21 Si2 61.0(4) . .
O3 Si1 O21 Si2 -58.2(4) . .
O27 Si2 O21 Si1 -176.8(4) . .
O6 Si2 O21 Si1 63.7(4) . .
O16 Si2 O21 Si1 -54.9(4) . .
O23 Si3 O22 Si3 -173.7(3) . 2_656
O8 Si3 O22 Si3 -56.5(2) . 2_656
O11 Si3 O22 Si3 61.8(2) . 2_656
O26 V9 O25 Si1 -22.8(7) . 5_656
O24 V9 O25 Si1 -144.1(6) . 5_656
O27 V9 O25 Si1 97.8(6) . 5_656
O6 Si2 O27 V9 168.2(4) . .
O16 Si2 O27 V9 -68.1(5) . .
O21 Si2 O27 V9 51.2(5) . .
Si1 Si2 O27 V9 48.8(6) . .
O26 V9 O27 Si2 21.2(6) . .
O24 V9 O27 Si2 142.0(5) . .
O25 V9 O27 Si2 -100.0(5) . .
N1 C1 C2 C3 84(2) . .
C1 C2 C3 N2 -177.0(16) . .
C4 N4 C4' C5 -35(2) . .
C4' N4 C4 C5' 112(4) . .
N4 C4' C5 C6 -77(3) . .
N4 C4 C5' C6 -86(3) . .
N4 C4 C5' O31 140(5) . .
C4' C5 C6 N3 -174(2) . .
C4' C5 C6 C5' 94(3) . .
C4 C5' C6 N3 -160(2) . .
O31 C5' C6 N3 -1(2) . .
C4 C5' C6 C5 -50(3) . .
O31 C5' C6 C5 110(3) . .
C9 N5' C7 N5 -79(3) . .
C7 N5' C9 N6' 62(3) . .
C11 N6' C9 N5' -87(2) . .
C9 N6' C11 N6 169.4(17) . .
N6 N6 C11 N6' 161(4) 7_556 .
